data_7215480
loop_
_publ_author_name
'Adalder, Tapas Kumar'
'Dastidar, Parthasarathi'

_publ_section_title
;
 The role of secondary ammonium cations in controlling the conformation of
 C3-symmetric acid moieties and its implication for the design of
 supramolecular capsules
;
_journal_issue 22
_journal_name_full CrystEngComm
_journal_page_first 4867
_journal_paper_doi 10.1039/c3ce42655f
_journal_volume 16
_journal_year 2014
_chemical_absolute_configuration R
_chemical_formula_moiety 'C15 H17 O6, C8 H20 N'
_chemical_formula_sum 'C23 H37 N O6'
_chemical_formula_weight 423.54
_chemical_name_systematic
; 
 ? 
;
_space_group_IT_number 4
_symmetry_cell_setting monoclinic
_symmetry_space_group_name_Hall 'P 2yb'
_symmetry_space_group_name_H-M 'P 1 21 1'
_atom_sites_solution_hydrogens geom
_atom_sites_solution_primary direct
_atom_sites_solution_secondary difmap
_audit_creation_method SHELXL-97
_cell_angle_alpha 90.00
_cell_angle_beta 117.32(8)
_cell_angle_gamma 90.00
_cell_formula_units_Z 2
_cell_length_a 8.405(11)
_cell_length_b 16.69(2)
_cell_length_c 9.156(13)
_cell_measurement_temperature 296(2)
_cell_volume 1141(3)
_computing_cell_refinement 'BRUKER APEX II'
_computing_data_collection 'BRUKER APEX II'
_computing_data_reduction 'BRUKER APEX II'
_computing_molecular_graphics 'MERCURY 2.3, PLATON'
_computing_publication_material 'MERCURY 2.3, PLATON'
_computing_structure_refinement 'SHELXL-97 (Sheldrick, 1997)'
_computing_structure_solution 'SHELXS-97 (Sheldrick, 1990)'
_diffrn_ambient_temperature 296(2)
_diffrn_measured_fraction_theta_full 1.000
_diffrn_measured_fraction_theta_max 1.000
_diffrn_measurement_device_type 'BRUKER CCD AREA DETECTOR'
_diffrn_measurement_method 'PHI-OMEGA SCAN'
_diffrn_radiation_monochromator graphite
_diffrn_radiation_source 'fine-focus sealed tube'
_diffrn_radiation_type MoK\a
_diffrn_radiation_wavelength 0.71073
_diffrn_reflns_av_R_equivalents 0.1200
_diffrn_reflns_av_sigmaI/netI 0.0862
_diffrn_reflns_limit_h_max 9
_diffrn_reflns_limit_h_min -9
_diffrn_reflns_limit_k_max 19
_diffrn_reflns_limit_k_min -19
_diffrn_reflns_limit_l_max 10
_diffrn_reflns_limit_l_min -10
_diffrn_reflns_number 10904
_diffrn_reflns_theta_full 24.99
_diffrn_reflns_theta_max 24.99
_diffrn_reflns_theta_min 2.44
_exptl_absorpt_coefficient_mu 0.088
_exptl_absorpt_correction_T_max 0.9581
_exptl_absorpt_correction_T_min 0.9434
_exptl_absorpt_correction_type multi-scan
_exptl_absorpt_process_details SADABS
_exptl_crystal_colour COLOURLESS
_exptl_crystal_density_diffrn 1.233
_exptl_crystal_density_method 'not measured'
_exptl_crystal_description BLOCK
_exptl_crystal_F_000 460
_exptl_crystal_size_max 0.60
_exptl_crystal_size_mid 0.55
_exptl_crystal_size_min 0.49
_refine_diff_density_max 0.863
_refine_diff_density_min -0.359
_refine_diff_density_rms 0.064
_refine_ls_abs_structure_details 'Flack H D (1983), Acta Cryst. A39, 876-881'
_refine_ls_extinction_method none
_refine_ls_goodness_of_fit_ref 1.047
_refine_ls_hydrogen_treatment mixed
_refine_ls_matrix_type full
_refine_ls_number_parameters 286
_refine_ls_number_reflns 4018
_refine_ls_number_restraints 1
_refine_ls_restrained_S_all 1.047
_refine_ls_R_factor_all 0.0673
_refine_ls_R_factor_gt 0.0630
_refine_ls_shift/su_max 0.000
_refine_ls_shift/su_mean 0.000
_refine_ls_structure_factor_coef Fsqd
_refine_ls_weighting_details 'calc w=1/[\s^2^(Fo^2^)+(0.1140P)^2^+0.0001P] where P=(Fo^2^+2Fc^2^)/3'
_refine_ls_weighting_scheme calc
_refine_ls_wR_factor_gt 0.1606
_refine_ls_wR_factor_ref 0.1643
_reflns_number_gt 3686
_reflns_number_total 4018
_reflns_threshold_expression >2sigma(I)
_cod_data_source_file c3ce42655f2.cif
_cod_data_source_block TA0885
_cod_depositor_comments
;
The following automatic conversions were performed:

'_symmetry_cell_setting' value 'MONOCLINIC' changed to 'monoclinic'
according to
/usr/data/users/saulius/crontab/automatic-downloads/rss-feeds/RSC/lib/dictionaries/cif_core.dic
dictionary named 'cif_core.dic' version 2.4.2 from
2011-04-26.

'_exptl_absorpt_correction_type' value 'MULTI-SCAN'
changed to 'multi-scan' according to
/usr/data/users/saulius/crontab/automatic-downloads/rss-feeds/RSC/lib/dictionaries/cif_core.dic
dictionary named 'cif_core.dic' version 2.4.2 from 2011-04-26.

Automatic conversion script
Id: cif_fix_values 2281 2013-09-26 08:29:07Z andrius 

 Adding full bibliography for 7215472--7215483.cif.
;
_cod_original_sg_symbol_H-M 'P 21'
_cod_database_code 7215480

loop_
_symmetry_equiv_pos_as_xyz
'x, y, z'
'-x, y+1/2, -z'

loop_
_atom_site_label
_atom_site_type_symbol
_atom_site_fract_x
_atom_site_fract_y
_atom_site_fract_z
_atom_site_U_iso_or_equiv
_atom_site_adp_type
_atom_site_occupancy
_atom_site_symmetry_multiplicity
_atom_site_calc_flag
_atom_site_refinement_flags
O1 O 1.0268(3) 0.73534(13) 0.7991(2) 0.0287(5) Uani 1 1 d .
O2 O 0.7303(3) 0.74651(13) 0.6822(2) 0.0280(5) Uani 1 1 d .
O3 O 0.7447(3) 0.64210(12) -0.1274(2) 0.0273(5) Uani 1 1 d .
O4 O 0.7690(3) 0.61875(12) 0.1189(2) 0.0322(5) Uani 1 1 d .
O5 O 0.0821(3) 0.96434(13) 0.0227(3) 0.0406(6) Uani 1 1 d .
O6 O 0.3233(3) 0.97780(13) -0.0124(3) 0.0285(5) Uani 1 1 d .
N1 N 0.1150(3) 0.57707(14) 0.9040(3) 0.0248(5) Uani 1 1 d .
H1A H 0.0324 0.5541 0.9274 0.030 Uiso 1 1 calc R
H1B H 0.0821 0.6285 0.8779 0.030 Uiso 1 1 calc R
C1 C 0.8860(4) 0.76952(17) 0.7057(3) 0.0210(6) Uani 1 1 d .
C2 C 0.8873(4) 0.84306(17) 0.6113(3) 0.0250(6) Uani 1 1 d .
H2A H 1.0094 0.8547 0.6334 0.030 Uiso 1 1 calc R
H2B H 0.8434 0.8884 0.6487 0.030 Uiso 1 1 calc R
C3 C 0.7723(4) 0.83250(15) 0.4276(3) 0.0216(6) Uani 1 1 d .
C4 C 0.8485(3) 0.79564(15) 0.3368(3) 0.0197(5) Uani 1 1 d .
C5 C 1.0391(4) 0.76424(19) 0.4213(4) 0.0297(7) Uani 1 1 d .
H5A H 1.0834 0.7667 0.5383 0.045 Uiso 1 1 calc R
H5B H 1.1134 0.7965 0.3904 0.045 Uiso 1 1 calc R
H5C H 1.0410 0.7097 0.3887 0.045 Uiso 1 1 calc R
C6 C 0.7456(4) 0.78662(15) 0.1670(3) 0.0209(6) Uani 1 1 d .
C7 C 0.8263(4) 0.75185(17) 0.0646(4) 0.0235(6) Uani 1 1 d .
H7A H 0.9557 0.7559 0.1255 0.028 Uiso 1 1 calc R
H7B H 0.7879 0.7835 -0.0347 0.028 Uiso 1 1 calc R
C8 C 0.7763(4) 0.66553(17) 0.0173(3) 0.0223(6) Uani 1 1 d .
C9 C 0.5640(4) 0.80905(16) 0.0880(3) 0.0213(6) Uani 1 1 d .
C10 C 0.4526(4) 0.79712(18) -0.0950(3) 0.0273(6) Uani 1 1 d .
H10A H 0.3746 0.8423 -0.1409 0.041 Uiso 1 1 calc R
H10B H 0.3823 0.7493 -0.1147 0.041 Uiso 1 1 calc R
H10C H 0.5301 0.7922 -0.1455 0.041 Uiso 1 1 calc R
C11 C 0.4869(4) 0.84109(15) 0.1804(3) 0.0213(6) Uani 1 1 d .
C12 C 0.2878(4) 0.85636(17) 0.1019(3) 0.0234(6) Uani 1 1 d .
H12A H 0.2466 0.8442 0.1826 0.028 Uiso 1 1 calc R
H12B H 0.2302 0.8186 0.0122 0.028 Uiso 1 1 calc R
C13 C 0.2226(4) 0.93945(18) 0.0356(3) 0.0238(6) Uani 1 1 d .
C14 C 0.5923(4) 0.85560(17) 0.3491(3) 0.0227(6) Uani 1 1 d .
C15 C 0.5090(4) 0.8949(2) 0.4445(4) 0.0351(7) Uani 1 1 d .
H15A H 0.5940 0.9307 0.5244 0.053 Uiso 1 1 calc R
H15B H 0.4746 0.8547 0.4995 0.053 Uiso 1 1 calc R
H15C H 0.4052 0.9246 0.3709 0.053 Uiso 1 1 calc R
C16 C 0.3493(4) 0.49134(19) 1.1146(4) 0.0329(7) Uani 1 1 d .
H16A H 0.3755 0.4646 1.0352 0.049 Uiso 1 1 calc R
H16B H 0.2548 0.4635 1.1245 0.049 Uiso 1 1 calc R
H16C H 0.4545 0.4919 1.2191 0.049 Uiso 1 1 calc R
C17 C 0.2912(4) 0.57653(18) 1.0590(4) 0.0264(6) Uani 1 1 d .
H17 H 0.3818 0.6017 1.0348 0.032 Uiso 1 1 calc R
C18 C 0.2677(4) 0.6278(2) 1.1841(4) 0.0373(8) Uani 1 1 d .
H18A H 0.1836 0.6019 1.2142 0.045 Uiso 1 1 calc R
H18B H 0.2177 0.6792 1.1350 0.045 Uiso 1 1 calc R
C19 C 0.4464(5) 0.6415(2) 1.3405(5) 0.0518(10) Uani 1 1 d .
H19A H 0.5361 0.6587 1.3099 0.078 Uiso 1 1 calc R
H19B H 0.4839 0.5925 1.4017 0.078 Uiso 1 1 calc R
H19C H 0.4305 0.6820 1.4071 0.078 Uiso 1 1 calc R
C20 C 0.2457(4) 0.5706(3) 0.7129(4) 0.0400(8) Uani 1 1 d .
H20A H 0.3624 0.5553 0.7962 0.060 Uiso 1 1 calc R
H20B H 0.2364 0.6280 0.7082 0.060 Uiso 1 1 calc R
H20C H 0.2279 0.5504 0.6084 0.060 Uiso 1 1 calc R
C21 C 0.1060(4) 0.53649(17) 0.7536(4) 0.0275(6) Uani 1 1 d .
H21 H 0.1278 0.4790 0.7754 0.033 Uiso 1 1 calc R
C22 C -0.0853(4) 0.5490(2) 0.6165(4) 0.0394(8) Uani 1 1 d .
H22A H -0.1690 0.5364 0.6590 0.047 Uiso 1 1 calc R
H22B H -0.1009 0.6051 0.5851 0.047 Uiso 1 1 calc R
C23 C -0.1308(6) 0.4984(3) 0.4646(6) 0.0646(12) Uani 1 1 d .
H23A H -0.1174 0.4427 0.4941 0.097 Uiso 1 1 calc R
H23B H -0.0516 0.5119 0.4191 0.097 Uiso 1 1 calc R
H23C H -0.2523 0.5086 0.3845 0.097 Uiso 1 1 calc R
H2 H 0.757(6) 0.694(4) 0.761(5) 0.068(14) Uiso 1 1 d .
H6 H 0.278(7) 1.025(4) -0.058(6) 0.065(14) Uiso 1 1 d .

loop_
_atom_site_aniso_label
_atom_site_aniso_U_11
_atom_site_aniso_U_22
_atom_site_aniso_U_33
_atom_site_aniso_U_23
_atom_site_aniso_U_13
_atom_site_aniso_U_12
O1 0.0255(10) 0.0230(10) 0.0320(10) 0.0025(8) 0.0084(9) 0.0003(8)
O2 0.0225(10) 0.0359(12) 0.0241(10) 0.0067(9) 0.0093(8) -0.0002(8)
O3 0.0376(11) 0.0224(10) 0.0248(10) -0.0017(8) 0.0168(9) -0.0015(8)
O4 0.0531(14) 0.0207(10) 0.0279(11) 0.0004(9) 0.0231(10) -0.0027(9)
O5 0.0284(12) 0.0269(12) 0.0723(17) -0.0005(11) 0.0283(12) 0.0037(9)
O6 0.0350(11) 0.0191(10) 0.0366(12) 0.0052(9) 0.0210(10) 0.0056(9)
N1 0.0226(12) 0.0188(12) 0.0318(13) -0.0023(10) 0.0115(10) -0.0023(9)
C1 0.0229(14) 0.0224(13) 0.0141(12) -0.0037(10) 0.0055(10) -0.0004(10)
C2 0.0280(15) 0.0205(14) 0.0242(14) -0.0028(11) 0.0099(12) -0.0039(11)
C3 0.0254(14) 0.0175(14) 0.0212(13) 0.0025(11) 0.0102(11) -0.0005(10)
C4 0.0225(13) 0.0150(13) 0.0216(13) -0.0004(11) 0.0101(11) -0.0010(10)
C5 0.0275(15) 0.0303(16) 0.0305(15) 0.0006(12) 0.0127(12) 0.0033(12)
C6 0.0288(15) 0.0095(12) 0.0282(14) 0.0009(10) 0.0164(12) -0.0009(10)
C7 0.0266(14) 0.0213(14) 0.0272(14) 0.0035(12) 0.0163(12) 0.0005(11)
C8 0.0215(13) 0.0237(14) 0.0247(14) -0.0014(11) 0.0131(11) 0.0020(10)
C9 0.0247(14) 0.0132(12) 0.0237(13) 0.0021(10) 0.0093(11) -0.0021(10)
C10 0.0313(16) 0.0242(15) 0.0254(14) -0.0016(12) 0.0122(12) 0.0006(12)
C11 0.0266(14) 0.0126(12) 0.0247(14) 0.0018(10) 0.0118(11) 0.0005(10)
C12 0.0227(14) 0.0211(14) 0.0275(14) 0.0009(11) 0.0127(12) -0.0009(11)
C13 0.0214(14) 0.0233(14) 0.0252(13) -0.0062(11) 0.0094(11) -0.0013(11)
C14 0.0267(14) 0.0181(13) 0.0225(13) 0.0029(11) 0.0106(11) 0.0015(11)
C15 0.0323(17) 0.0453(19) 0.0274(16) -0.0034(14) 0.0135(13) 0.0101(14)
C16 0.0335(16) 0.0291(17) 0.0362(17) 0.0070(13) 0.0160(14) 0.0075(13)
C17 0.0204(14) 0.0248(15) 0.0307(15) 0.0009(12) 0.0089(12) 0.0000(11)
C18 0.0365(17) 0.0284(17) 0.0341(16) -0.0048(14) 0.0051(14) 0.0043(13)
C19 0.049(2) 0.042(2) 0.0415(19) -0.0082(17) 0.0009(17) -0.0013(17)
C20 0.0352(18) 0.052(2) 0.0357(17) -0.0001(16) 0.0187(14) -0.0011(15)
C21 0.0357(16) 0.0203(14) 0.0286(15) -0.0002(11) 0.0166(13) 0.0029(12)
C22 0.0327(17) 0.0422(19) 0.0395(19) -0.0106(15) 0.0132(15) -0.0054(14)
C23 0.064(3) 0.059(3) 0.065(3) -0.009(2) 0.023(2) 0.000(2)

loop_
_atom_type_symbol
_atom_type_description
_atom_type_scat_dispersion_real
_atom_type_scat_dispersion_imag
_atom_type_scat_source
C C 0.0033 0.0016 'International Tables Vol C Tables 4.2.6.8 and 6.1.1.4'
H H 0.0000 0.0000 'International Tables Vol C Tables 4.2.6.8 and 6.1.1.4'
N N 0.0061 0.0033 'International Tables Vol C Tables 4.2.6.8 and 6.1.1.4'
O O 0.0106 0.0060 'International Tables Vol C Tables 4.2.6.8 and 6.1.1.4'

loop_
_geom_angle_atom_site_label_1
_geom_angle_atom_site_label_2
_geom_angle_atom_site_label_3
_geom_angle
C1 O2 H2 104(3)
C13 O6 H6 113(3)
C21 N1 C17 118.2(2)
C21 N1 H1A 107.8
C17 N1 H1A 107.8
C21 N1 H1B 107.8
C17 N1 H1B 107.8
H1A N1 H1B 107.1
O1 C1 O2 123.8(3)
O1 C1 C2 121.2(3)
O2 C1 C2 115.0(2)
C1 C2 C3 111.9(2)
C1 C2 H2A 109.2
C3 C2 H2A 109.2
C1 C2 H2B 109.2
C3 C2 H2B 109.2
H2A C2 H2B 107.9
C14 C3 C4 119.8(3)
C14 C3 C2 121.8(3)
C4 C3 C2 118.4(3)
C6 C4 C3 119.2(3)
C6 C4 C5 120.0(2)
C3 C4 C5 120.8(3)
C4 C5 H5A 109.5
C4 C5 H5B 109.5
H5A C5 H5B 109.5
C4 C5 H5C 109.5
H5A C5 H5C 109.5
H5B C5 H5C 109.5
C4 C6 C9 121.0(3)
C4 C6 C7 120.6(3)
C9 C6 C7 118.4(3)
C6 C7 C8 113.7(2)
C6 C7 H7A 108.8
C8 C7 H7A 108.8
C6 C7 H7B 108.8
C8 C7 H7B 108.8
H7A C7 H7B 107.7
O4 C8 O3 121.6(3)
O4 C8 C7 119.4(3)
O3 C8 C7 119.0(2)
C11 C9 C6 119.3(3)
C11 C9 C10 120.1(3)
C6 C9 C10 120.6(2)
C9 C10 H10A 109.5
C9 C10 H10B 109.5
H10A C10 H10B 109.5
C9 C10 H10C 109.5
H10A C10 H10C 109.5
H10B C10 H10C 109.5
C9 C11 C14 120.1(3)
C9 C11 C12 120.1(2)
C14 C11 C12 119.8(3)
C11 C12 C13 117.7(2)
C11 C12 H12A 107.9
C13 C12 H12A 107.9
C11 C12 H12B 107.9
C13 C12 H12B 107.9
H12A C12 H12B 107.2
O5 C13 O6 124.2(3)
O5 C13 C12 120.9(3)
O6 C13 C12 114.8(2)
C3 C14 C11 120.4(3)
C3 C14 C15 120.3(3)
C11 C14 C15 119.3(3)
C14 C15 H15A 109.5
C14 C15 H15B 109.5
H15A C15 H15B 109.5
C14 C15 H15C 109.5
H15A C15 H15C 109.5
H15B C15 H15C 109.5
C17 C16 H16A 109.5
C17 C16 H16B 109.5
H16A C16 H16B 109.5
C17 C16 H16C 109.5
H16A C16 H16C 109.5
H16B C16 H16C 109.5
N1 C17 C18 107.2(2)
N1 C17 C16 110.3(2)
C18 C17 C16 114.3(3)
N1 C17 H17 108.3
C18 C17 H17 108.3
C16 C17 H17 108.3
C17 C18 C19 112.1(3)
C17 C18 H18A 109.2
C19 C18 H18A 109.2
C17 C18 H18B 109.2
C19 C18 H18B 109.2
H18A C18 H18B 107.9
C18 C19 H19A 109.5
C18 C19 H19B 109.5
H19A C19 H19B 109.5
C18 C19 H19C 109.5
H19A C19 H19C 109.5
H19B C19 H19C 109.5
C21 C20 H20A 109.5
C21 C20 H20B 109.5
H20A C20 H20B 109.5
C21 C20 H20C 109.5
H20A C20 H20C 109.5
H20B C20 H20C 109.5
C20 C21 N1 109.9(3)
C20 C21 C22 113.1(3)
N1 C21 C22 106.3(2)
C20 C21 H21 109.1
N1 C21 H21 109.1
C22 C21 H21 109.1
C23 C22 C21 113.7(3)
C23 C22 H22A 108.8
C21 C22 H22A 108.8
C23 C22 H22B 108.8
C21 C22 H22B 108.8
H22A C22 H22B 107.7
C22 C23 H23A 109.5
C22 C23 H23B 109.5
H23A C23 H23B 109.5
C22 C23 H23C 109.5
H23A C23 H23C 109.5
H23B C23 H23C 109.5

loop_
_geom_bond_atom_site_label_1
_geom_bond_atom_site_label_2
_geom_bond_distance
O1 C1 1.236(4)
O2 C1 1.284(4)
O2 H2 1.09(6)
O3 C8 1.287(4)
O4 C8 1.237(4)
O5 C13 1.205(4)
O6 C13 1.289(4)
O6 H6 0.89(6)
N1 C21 1.505(4)
N1 C17 1.509(4)
N1 H1A 0.9000
N1 H1B 0.9000
C1 C2 1.504(4)
C2 C3 1.517(4)
C2 H2A 0.9700
C2 H2B 0.9700
C3 C14 1.398(4)
C3 C4 1.404(4)
C4 C6 1.398(4)
C4 C5 1.517(4)
C5 H5A 0.9600
C5 H5B 0.9600
C5 H5C 0.9600
C6 C9 1.407(4)
C6 C7 1.503(4)
C7 C8 1.508(4)
C7 H7A 0.9700
C7 H7B 0.9700
C9 C11 1.388(4)
C9 C10 1.511(4)
C10 H10A 0.9600
C10 H10B 0.9600
C10 H10C 0.9600
C11 C14 1.404(4)
C11 C12 1.510(4)
C12 C13 1.512(4)
C12 H12A 0.9700
C12 H12B 0.9700
C14 C15 1.499(4)
C15 H15A 0.9600
C15 H15B 0.9600
C15 H15C 0.9600
C16 C17 1.514(5)
C16 H16A 0.9600
C16 H16B 0.9600
C16 H16C 0.9600
C17 C18 1.513(5)
C17 H17 0.9800
C18 C19 1.544(5)
C18 H18A 0.9700
C18 H18B 0.9700
C19 H19A 0.9600
C19 H19B 0.9600
C19 H19C 0.9600
C20 C21 1.498(5)
C20 H20A 0.9600
C20 H20B 0.9600
C20 H20C 0.9600
C21 C22 1.534(5)
C21 H21 0.9800
C22 C23 1.518(6)
C22 H22A 0.9700
C22 H22B 0.9700
C23 H23A 0.9600
C23 H23B 0.9600
C23 H23C 0.9600

loop_
_geom_hbond_atom_site_label_D
_geom_hbond_atom_site_label_H
_geom_hbond_atom_site_label_A
_geom_hbond_distance_DH
_geom_hbond_distance_HA
_geom_hbond_distance_DA
_geom_hbond_angle_DHA
_geom_hbond_site_symmetry_A
O6 H6 O3 0.89(6) 2.65(6) 3.187(4) 120(4) 2_655
O6 H6 O4 0.89(6) 1.65(6) 2.528(4) 169(5) 2_655
O2 H2 O3 1.09(6) 1.39(5) 2.429(4) 159(5) 1_556
N1 H1B O1 0.90 1.90 2.792(4) 171.2 1_455
N1 H1A O5 0.90 1.94 2.784(4) 154.5 2_546
